data_2015455
loop_
_publ_author_name
'Kikolski, Elizabeth M.'
'Thompson, Hugh W.'
'Lalancette, Roger A.'

_publ_section_title
;
 (+)-3,11-Dioxo-5\a-androstanecarboxylic acid: catemeric hydrogen
 bonding in a steroidal diketo acid
;
_journal_coeditor_code SK3023
_journal_issue 7
_journal_name_full 'Acta Crystallographica Section C'
_journal_page_first o397
_journal_page_last o398
_journal_paper_doi 10.1107/S0108270106017677
_journal_volume 62
_journal_year 2006
_chemical_formula_iupac 'C20 H28 O4'
_chemical_formula_moiety 'C20 H28 O4'
_chemical_formula_sum 'C20 H28 O4'
_chemical_formula_weight 332.42
_chemical_melting_point 559
_chemical_name_systematic
;
 (+)-3,11-Dioxo-5\a-androstanecarboxylic acid
;
_space_group_IT_number 19
_symmetry_cell_setting orthorhombic
_symmetry_space_group_name_Hall 'P 2ac 2ab'
_symmetry_space_group_name_H-M 'P 21 21 21'
_atom_sites_solution_hydrogens geom
_atom_sites_solution_primary direct
_atom_sites_solution_secondary difmap
_audit_creation_method SHELXL-97
_cell_angle_alpha 90.00
_cell_angle_beta 90.00
_cell_angle_gamma 90.00
_cell_formula_units_Z 4
_cell_length_a 6.36840(10)
_cell_length_b 11.61020(10)
_cell_length_c 22.7430(2)
_cell_measurement_reflns_used 8793
_cell_measurement_temperature 100(2)
_cell_measurement_theta_max 64.95
_cell_measurement_theta_min 3.89
_cell_volume 1681.58(3)
_computing_cell_refinement 'SMART WNT/2000'
_computing_data_collection 'SMART WNT/2000 (Bruker, 2000)'
_computing_data_reduction 'SAINT-Plus (Bruker,2000)'
_computing_molecular_graphics 'SHELXTL (Bruker,2000)'
_computing_publication_material SHELXTL
_computing_structure_refinement 'SHELXL97 (Sheldrick, 1997)'
_computing_structure_solution 'SHELXS97 (Sheldrick, 1997)'
_diffrn_ambient_temperature 100(2)
_diffrn_measured_fraction_theta_full 0.986
_diffrn_measured_fraction_theta_max 0.986
_diffrn_measurement_device_type 'Bruker SMART CCD Apex-II area-detector'
_diffrn_measurement_method '\f and \w'
_diffrn_radiation_monochromator graphite
_diffrn_radiation_source 'fine-focus sealed tube'
_diffrn_radiation_type CuK\a
_diffrn_radiation_wavelength 1.54178
_diffrn_reflns_av_R_equivalents 0.021
_diffrn_reflns_av_sigmaI/netI 0.026
_diffrn_reflns_limit_h_max 7
_diffrn_reflns_limit_h_min -7
_diffrn_reflns_limit_k_max 13
_diffrn_reflns_limit_k_min -13
_diffrn_reflns_limit_l_max 26
_diffrn_reflns_limit_l_min -25
_diffrn_reflns_number 8793
_diffrn_reflns_theta_full 64.95
_diffrn_reflns_theta_max 64.95
_diffrn_reflns_theta_min 3.89
_diffrn_standards_decay_% 0
_diffrn_standards_number 0
_exptl_absorpt_coefficient_mu 0.721
_exptl_absorpt_correction_T_max 0.947
_exptl_absorpt_correction_T_min 0.833
_exptl_absorpt_correction_type multi-scan
_exptl_absorpt_process_details '(SADABS; Blessing, 1995)'
_exptl_crystal_colour colorless
_exptl_crystal_density_diffrn 1.313
_exptl_crystal_density_method 'not measured'
_exptl_crystal_description block
_exptl_crystal_F_000 720
_exptl_crystal_size_max 0.26
_exptl_crystal_size_mid 0.18
_exptl_crystal_size_min 0.08
_refine_diff_density_max 0.22
_refine_diff_density_min -0.17
_refine_ls_abs_structure_details 'Flack (1983)'
_refine_ls_abs_structure_Flack 0.1(2)
_refine_ls_extinction_method none
_refine_ls_goodness_of_fit_ref 1.04
_refine_ls_hydrogen_treatment constr
_refine_ls_matrix_type full
_refine_ls_number_parameters 220
_refine_ls_number_reflns 2741
_refine_ls_number_restraints 0
_refine_ls_restrained_S_all 1.04
_refine_ls_R_factor_all 0.040
_refine_ls_R_factor_gt 0.035
_refine_ls_shift/su_max 0.00
_refine_ls_shift/su_mean 0.00
_refine_ls_structure_factor_coef Fsqd
_refine_ls_weighting_details 'calc w=1/[\s^2^(Fo^2^)+(0.0422P)^2^+0.4552P] where P=(Fo^2^+2Fc^2^)/3'
_refine_ls_weighting_scheme calc
_refine_ls_wR_factor_gt 0.082
_refine_ls_wR_factor_ref 0.085
_reflns_number_gt 2503
_reflns_number_total 2741
_reflns_threshold_expression I>2\s(I)
_cod_data_source_file sk3023.cif
_cod_data_source_block I
_cod_database_code 2015455
_cod_database_fobs_code 2015455

loop_
_symmetry_equiv_pos_as_xyz
'x, y, z'
'-x+1/2, -y, z+1/2'
'-x, y+1/2, -z+1/2'
'x+1/2, -y+1/2, -z'

loop_
_atom_site_type_symbol
_atom_site_label
_atom_site_fract_x
_atom_site_fract_y
_atom_site_fract_z
_atom_site_U_iso_or_equiv
_atom_site_adp_type
_atom_site_calc_flag
_atom_site_refinement_flags
_atom_site_occupancy
O O1 1.1200(2) 0.61313(11) 0.19770(6) 0.0309(3) Uani d . 1
O O2 0.4872(2) 0.16426(11) 0.19024(6) 0.0300(3) Uani d . 1
O O3 0.5549(2) -0.35589(12) 0.09136(6) 0.0367(4) Uani d . 1
O O4 0.4724(2) -0.25845(12) 0.17271(6) 0.0351(4) Uani d . 1
C C1 0.8089(3) 0.35923(16) 0.20835(8) 0.0251(4) Uani d . 1
C C2 0.8218(3) 0.49173(17) 0.20910(9) 0.0271(5) Uani d . 1
C C3 1.0114(3) 0.53648(16) 0.17732(9) 0.0268(4) Uani d . 1
C C4 1.0544(3) 0.48312(17) 0.11828(9) 0.0299(5) Uani d . 1
C C5 1.0369(3) 0.35187(16) 0.12008(8) 0.0252(4) Uani d . 1
C C6 1.0876(3) 0.29936(17) 0.06036(8) 0.0267(5) Uani d . 1
C C7 1.1005(3) 0.16881(17) 0.06601(9) 0.0259(4) Uani d . 1
C C8 0.8982(3) 0.11726(16) 0.09008(8) 0.0219(4) Uani d . 1
C C9 0.8390(3) 0.17514(16) 0.14962(8) 0.0224(4) Uani d . 1
C C10 0.8251(3) 0.30905(16) 0.14571(8) 0.0234(4) Uani d . 1
C C11 0.6477(3) 0.11519(16) 0.17612(8) 0.0225(4) Uani d . 1
C C12 0.6658(3) -0.01498(16) 0.18246(8) 0.0258(5) Uani d . 1
C C13 0.7120(3) -0.06801(16) 0.12211(8) 0.0226(4) Uani d . 1
C C14 0.9142(3) -0.01284(17) 0.09808(8) 0.0235(4) Uani d . 1
C C15 0.9660(3) -0.08786(16) 0.04466(9) 0.0271(5) Uani d . 1
C C16 0.9092(3) -0.21043(17) 0.06534(9) 0.0303(5) Uani d . 1
C C17 0.7743(3) -0.19684(16) 0.12155(9) 0.0264(5) Uani d . 1
C C18 0.5233(3) -0.05009(16) 0.08124(9) 0.0270(4) Uani d . 1
C C19 0.6374(3) 0.34631(17) 0.10812(9) 0.0275(5) Uani d . 1
C C20 0.5912(3) -0.27927(16) 0.12537(8) 0.0268(5) Uani d . 1
H H1A 0.6740 0.3349 0.2261 0.030 Uiso calc R 1
H H1B 0.9238 0.3274 0.2327 0.030 Uiso calc R 1
H H2A 0.6939 0.5238 0.1906 0.032 Uiso calc R 1
H H2B 0.8259 0.5186 0.2504 0.032 Uiso calc R 1
H H4 0.3755 -0.3074 0.1745 0.053 Uiso calc R 1
H H4A 1.1974 0.5049 0.1053 0.036 Uiso calc R 1
H H4B 0.9532 0.5138 0.0892 0.036 Uiso calc R 1
H H5 1.1487 0.3245 0.1476 0.030 Uiso calc R 1
H H6A 1.2231 0.3300 0.0458 0.032 Uiso calc R 1
H H6B 0.9770 0.3203 0.0317 0.032 Uiso calc R 1
H H7A 1.1302 0.1350 0.0269 0.031 Uiso calc R 1
H H7B 1.2183 0.1485 0.0925 0.031 Uiso calc R 1
H H8 0.7832 0.1333 0.0613 0.026 Uiso calc R 1
H H9 0.9582 0.1584 0.1769 0.027 Uiso calc R 1
H H12A 0.5330 -0.0468 0.1983 0.031 Uiso calc R 1
H H12B 0.7803 -0.0342 0.2102 0.031 Uiso calc R 1
H H14 1.0267 -0.0269 0.1279 0.028 Uiso calc R 1
H H15A 1.1167 -0.0823 0.0344 0.033 Uiso calc R 1
H H15B 0.8808 -0.0651 0.0101 0.033 Uiso calc R 1
H H16A 1.0382 -0.2549 0.0741 0.036 Uiso calc R 1
H H16B 0.8291 -0.2514 0.0345 0.036 Uiso calc R 1
H H17 0.8672 -0.2112 0.1562 0.032 Uiso calc R 1
H H18A 0.3966 -0.0813 0.0998 0.040 Uiso calc R 1
H H18B 0.5484 -0.0899 0.0439 0.040 Uiso calc R 1
H H18C 0.5042 0.0324 0.0739 0.040 Uiso calc R 1
H H19A 0.6502 0.4283 0.0985 0.041 Uiso calc R 1
H H19B 0.5071 0.3333 0.1300 0.041 Uiso calc R 1
H H19C 0.6349 0.3011 0.0717 0.041 Uiso calc R 1

loop_
_atom_site_aniso_label
_atom_site_aniso_U_11
_atom_site_aniso_U_22
_atom_site_aniso_U_33
_atom_site_aniso_U_12
_atom_site_aniso_U_13
_atom_site_aniso_U_23
O2 0.0297(8) 0.0270(7) 0.0333(7) -0.0018(6) 0.0090(7) -0.0038(6)
O3 0.0467(10) 0.0313(8) 0.0323(8) -0.0074(7) 0.0035(7) -0.0086(7)
O4 0.0421(9) 0.0305(8) 0.0325(8) -0.0126(7) 0.0103(7) -0.0076(6)
O1 0.0352(8) 0.0258(7) 0.0315(7) -0.0067(6) -0.0001(7) -0.0010(6)
C8 0.0211(10) 0.0266(10) 0.0178(9) 0.0010(8) -0.0002(8) -0.0003(8)
C11 0.0259(11) 0.0245(10) 0.0170(9) -0.0007(9) 0.0034(8) -0.0037(8)
C3 0.0313(11) 0.0209(9) 0.0280(10) 0.0025(9) -0.0022(10) 0.0028(8)
C12 0.0297(11) 0.0250(10) 0.0227(10) -0.0024(9) 0.0035(9) 0.0000(8)
C5 0.0248(11) 0.0269(10) 0.0238(10) -0.0028(9) 0.0003(9) -0.0009(9)
C4 0.0298(11) 0.0290(11) 0.0309(11) -0.0042(9) 0.0033(10) 0.0020(9)
C9 0.0231(10) 0.0246(10) 0.0194(9) -0.0011(8) 0.0003(8) 0.0003(8)
C14 0.0226(10) 0.0273(10) 0.0207(9) 0.0022(8) -0.0004(8) -0.0020(8)
C1 0.0266(11) 0.0248(10) 0.0237(10) -0.0017(8) 0.0027(9) 0.0013(8)
C6 0.0244(10) 0.0312(11) 0.0246(10) -0.0042(8) 0.0056(9) 0.0005(8)
C13 0.0241(10) 0.0238(10) 0.0200(10) -0.0021(8) 0.0003(9) -0.0012(8)
C20 0.0352(11) 0.0212(10) 0.0241(10) 0.0037(9) -0.0042(10) 0.0004(9)
C10 0.0239(10) 0.0245(10) 0.0216(10) -0.0008(8) 0.0003(9) 0.0003(8)
C16 0.0317(11) 0.0263(10) 0.0328(11) 0.0045(9) 0.0001(10) -0.0064(9)
C17 0.0313(11) 0.0238(10) 0.0240(10) 0.0039(9) -0.0027(9) -0.0022(8)
C7 0.0244(10) 0.0310(10) 0.0222(9) 0.0016(9) 0.0031(9) -0.0018(8)
C2 0.0317(11) 0.0249(10) 0.0245(11) -0.0006(9) 0.0010(10) -0.0007(8)
C19 0.0287(11) 0.0247(10) 0.0292(11) -0.0011(9) 0.0012(9) 0.0014(9)
C18 0.0256(10) 0.0247(9) 0.0306(11) 0.0005(9) 0.0004(9) -0.0010(8)
C15 0.0258(11) 0.0288(10) 0.0268(10) 0.0016(9) 0.0005(9) -0.0047(8)

loop_
_atom_type_symbol
_atom_type_description
_atom_type_scat_dispersion_real
_atom_type_scat_dispersion_imag
_atom_type_scat_source
C C 0.0181 0.0091 'International Tables Vol C Tables 4.2.6.8 and 6.1.1.4'
H H 0.0000 0.0000 'International Tables Vol C Tables 4.2.6.8 and 6.1.1.4'
O O 0.0492 0.0322 'International Tables Vol C Tables 4.2.6.8 and 6.1.1.4'

loop_
_geom_angle_atom_site_label_1
_geom_angle_atom_site_label_2
_geom_angle_atom_site_label_3
_geom_angle
_geom_angle_publ_flag
C20 O4 H4 109.5 ?
C7 C8 C14 112.07(16) ?
C7 C8 C9 110.35(15) ?
C14 C8 C9 109.87(15) ?
C7 C8 H8 108.1 ?
C14 C8 H8 108.1 ?
C9 C8 H8 108.1 ?
O2 C11 C12 120.33(17) ?
O2 C11 C9 124.22(17) ?
C12 C11 C9 115.42(16) ?
O1 C3 C2 121.75(18) ?
O1 C3 C4 122.49(19) ?
C2 C3 C4 115.73(17) ?
C11 C12 C13 109.17(15) ?
C11 C12 H12A 109.8 ?
C13 C12 H12A 109.8 ?
C11 C12 H12B 109.8 ?
C13 C12 H12B 109.8 ?
H12A C12 H12B 108.3 ?
C6 C5 C4 111.08(15) ?
C6 C5 C10 113.01(15) ?
C4 C5 C10 113.14(16) ?
C6 C5 H5 106.3 ?
C4 C5 H5 106.3 ?
C10 C5 H5 106.3 ?
C3 C4 C5 111.93(16) ?
C3 C4 H4A 109.2 ?
C5 C4 H4A 109.2 ?
C3 C4 H4B 109.2 ?
C5 C4 H4B 109.2 ?
H4A C4 H4B 107.9 ?
C11 C9 C8 109.85(15) ?
C11 C9 C10 115.57(16) ?
C8 C9 C10 113.22(15) ?
C11 C9 H9 105.8 ?
C8 C9 H9 105.8 ?
C10 C9 H9 105.8 ?
C8 C14 C15 118.91(16) ?
C8 C14 C13 113.51(16) ?
C15 C14 C13 103.02(16) ?
C8 C14 H14 106.9 ?
C15 C14 H14 106.9 ?
C13 C14 H14 106.9 ?
C2 C1 C10 112.55(15) ?
C2 C1 H1A 109.1 ?
C10 C1 H1A 109.1 ?
C2 C1 H1B 109.1 ?
C10 C1 H1B 109.1 ?
H1A C1 H1B 107.8 ?
C5 C6 C7 109.54(16) ?
C5 C6 H6A 109.8 ?
C7 C6 H6A 109.8 ?
C5 C6 H6B 109.8 ?
C7 C6 H6B 109.8 ?
H6A C6 H6B 108.2 ?
C12 C13 C18 109.75(16) ?
C12 C13 C14 108.15(16) ?
C18 C13 C14 112.58(15) ?
C12 C13 C17 116.41(16) ?
C18 C13 C17 109.10(15) ?
C14 C13 C17 100.64(16) ?
O3 C20 O4 122.88(19) ?
O3 C20 C17 125.50(19) y
O4 C20 C17 111.61(16) y
C19 C10 C1 110.89(16) ?
C19 C10 C5 112.23(15) ?
C1 C10 C5 106.51(15) ?
C19 C10 C9 110.94(16) ?
C1 C10 C9 109.12(15) ?
C5 C10 C9 106.95(16) ?
C15 C16 C17 106.73(15) ?
C15 C16 H16A 110.4 ?
C17 C16 H16A 110.4 ?
C15 C16 H16B 110.4 ?
C17 C16 H16B 110.4 ?
H16A C16 H16B 108.6 ?
C20 C17 C13 114.44(17) ?
C20 C17 C16 114.28(16) ?
C13 C17 C16 104.34(16) ?
C20 C17 H17 107.8 ?
C13 C17 H17 107.8 ?
C16 C17 H17 107.8 ?
C8 C7 C6 112.06(16) ?
C8 C7 H7A 109.2 ?
C6 C7 H7A 109.2 ?
C8 C7 H7B 109.2 ?
C6 C7 H7B 109.2 ?
H7A C7 H7B 107.9 ?
C3 C2 C1 112.57(16) ?
C3 C2 H2A 109.1 ?
C1 C2 H2A 109.1 ?
C3 C2 H2B 109.1 ?
C1 C2 H2B 109.1 ?
H2A C2 H2B 107.8 ?
C10 C19 H19A 109.5 ?
C10 C19 H19B 109.5 ?
H19A C19 H19B 109.5 ?
C10 C19 H19C 109.5 ?
H19A C19 H19C 109.5 ?
H19B C19 H19C 109.5 ?
C13 C18 H18A 109.5 ?
C13 C18 H18B 109.5 ?
H18A C18 H18B 109.5 ?
C13 C18 H18C 109.5 ?
H18A C18 H18C 109.5 ?
H18B C18 H18C 109.5 ?
C14 C15 C16 103.45(16) ?
C14 C15 H15A 111.1 ?
C16 C15 H15A 111.1 ?
C14 C15 H15B 111.1 ?
C16 C15 H15B 111.1 ?
H15A C15 H15B 109.0 ?

loop_
_geom_bond_atom_site_label_1
_geom_bond_atom_site_label_2
_geom_bond_distance
_geom_bond_publ_flag
O2 C11 1.213(2) ?
O3 C20 1.201(2) y
O4 C20 1.338(2) y
O4 H4 0.84 ?
O1 C3 1.219(2) ?
C8 C7 1.523(3) ?
C8 C14 1.525(2) ?
C8 C9 1.558(3) ?
C8 H8 1.0000 ?
C11 C12 1.523(2) ?
C11 C9 1.527(3) ?
C3 C2 1.500(3) ?
C3 C4 1.504(3) ?
C12 C13 1.533(2) ?
C12 H12A 0.9900 ?
C12 H12B 0.9900 ?
C5 C6 1.523(3) ?
C5 C4 1.528(3) ?
C5 C10 1.551(3) ?
C5 H5 1.0000 ?
C4 H4A 0.99 ?
C4 H4B 0.99 ?
C9 C10 1.560(2) ?
C9 H9 1.0000 ?
C14 C15 1.531(3) ?
C14 C13 1.539(3) ?
C14 H14 1.00 ?
C1 C2 1.541(2) ?
C1 C10 1.543(3) ?
C1 H1A 0.99 ?
C1 H1B 0.99 ?
C6 C7 1.523(3) ?
C6 H6A 0.99 ?
C6 H6B 0.9900 ?
C13 C18 1.533(3) ?
C13 C17 1.548(3) ?
C20 C17 1.511(3) ?
C10 C19 1.532(3) ?
C16 C15 1.542(3) ?
C16 C17 1.548(3) ?
C16 H16A 0.9900 ?
C16 H16B 0.9900 ?
C17 H17 1.0000 ?
C7 H7A 0.9900 ?
C7 H7B 0.9900 ?
C2 H2A 0.9900 ?
C2 H2B 0.9900 ?
C19 H19A 0.9800 ?
C19 H19B 0.9800 ?
C19 H19C 0.9800 ?
C18 H18A 0.9800 ?
C18 H18B 0.9800 ?
C18 H18C 0.9800 ?
C15 H15A 0.9900 ?
C15 H15B 0.9900 ?

loop_
_geom_hbond_atom_site_label_D
_geom_hbond_atom_site_label_H
_geom_hbond_atom_site_label_A
_geom_hbond_site_symmetry_A
_geom_hbond_distance_DH
_geom_hbond_distance_HA
_geom_hbond_distance_DA
_geom_hbond_angle_DHA
_geom_hbond_publ_flag
O4 H4 O1 1_445 0.84 1.94 2.7537(18) 162 yes
C19 H19A O3 1_565 0.98 2.58 3.518(2) 159 yes

loop_
_geom_torsion_atom_site_label_1
_geom_torsion_atom_site_label_2
_geom_torsion_atom_site_label_3
_geom_torsion_atom_site_label_4
_geom_torsion
O2 C11 C12 C13 121.12(19)
C9 C11 C12 C13 -57.0(2)
O1 C3 C4 C5 135.6(2)
C2 C3 C4 C5 -46.1(2)
C6 C5 C4 C3 -178.26(17)
C10 C5 C4 C3 53.4(2)
O2 C11 C9 C8 -124.94(19)
C12 C11 C9 C8 53.1(2)
O2 C11 C9 C10 4.6(3)
C12 C11 C9 C10 -177.30(16)
C7 C8 C9 C11 -174.74(15)
C14 C8 C9 C11 -50.7(2)
C7 C8 C9 C10 54.4(2)
C14 C8 C9 C10 178.48(16)
C7 C8 C14 C15 -58.4(2)
C9 C8 C14 C15 178.58(16)
C7 C8 C14 C13 -179.75(15)
C9 C8 C14 C13 57.2(2)
C4 C5 C6 C7 171.63(16)
C10 C5 C6 C7 -60.0(2)
C11 C12 C13 C18 -65.9(2)
C11 C12 C13 C14 57.2(2)
C11 C12 C13 C17 169.56(17)
C8 C14 C13 C12 -60.6(2)
C15 C14 C13 C12 169.52(15)
C8 C14 C13 C18 60.9(2)
C15 C14 C13 C18 -69.05(19)
C8 C14 C13 C17 176.89(15)
C15 C14 C13 C17 46.97(18)
C2 C1 C10 C19 -64.6(2)
C2 C1 C10 C5 57.8(2)
C2 C1 C10 C9 172.95(16)
C6 C5 C10 C19 -64.5(2)
C4 C5 C10 C19 62.9(2)
C6 C5 C10 C1 174.01(16)
C4 C5 C10 C1 -58.7(2)
C6 C5 C10 C9 57.4(2)
C4 C5 C10 C9 -175.25(16)
C11 C9 C10 C19 -59.5(2)
C8 C9 C10 C19 68.4(2)
C11 C9 C10 C1 63.0(2)
C8 C9 C10 C1 -169.09(16)
C11 C9 C10 C5 177.82(15)
C8 C9 C10 C5 -54.2(2)
O3 C20 C17 C13 125.6(2)
O4 C20 C17 C13 -55.6(2)
O3 C20 C17 C16 5.3(3)
O4 C20 C17 C16 -175.78(16)
C12 C13 C17 C20 80.9(2)
C18 C13 C17 C20 -44.0(2)
C14 C13 C17 C20 -162.55(16)
C12 C13 C17 C16 -153.51(17)
C18 C13 C17 C16 81.65(19)
C14 C13 C17 C16 -36.94(19)
C15 C16 C17 C20 139.58(17)
C15 C16 C17 C13 13.9(2)
C14 C8 C7 C6 -177.68(16)
C9 C8 C7 C6 -54.9(2)
C5 C6 C7 C8 57.6(2)
O1 C3 C2 C1 -135.7(2)
C4 C3 C2 C1 46.0(2)
C10 C1 C2 C3 -52.8(2)
C8 C14 C15 C16 -165.08(17)
C13 C14 C15 C16 -38.54(19)
C17 C16 C15 C14 15.0(2)

loop_
_cod_related_entry_id
_cod_related_entry_database
_cod_related_entry_code
1 ChemSpider 21180857
